data_4324975
loop_
_publ_author_name
'\/Lukasz \/Lapok'
'Martin Lener'
'Olga Tsaryova'
'Stefanie Nagel'
'Christopher Keil'
'Robert Gerdes'
'Derck Schlettwein'
'Sergiu M. Gorun'

_publ_section_title
;
 Structures and Redox Characteristics of Electron-Deficient Vanadyl
 Phthalocyanines
;
_journal_name_full 'Inorganic Chemistry'
_journal_page_first 4086
_journal_page_last 4091
_journal_paper_doi 10.1021/ic2000365
_journal_volume 50
_journal_year 2011
_chemical_formula_sum 'C65 H20 F64 N8 O5 V'
_chemical_formula_weight 2259.83
_chemical_name_systematic
; 
 ? 
;
_space_group_IT_number 61
_symmetry_cell_setting orthorhombic
_symmetry_space_group_name_Hall '-P 2ac 2ab'
_symmetry_space_group_name_H-M 'P b c a'
_atom_sites_solution_hydrogens geom
_atom_sites_solution_primary direct
_atom_sites_solution_secondary difmap
_audit_creation_method SHELXL-97
_cell_angle_alpha 90.00
_cell_angle_beta 90.00
_cell_angle_gamma 90.00
_cell_formula_units_Z 8
_cell_length_a 29.7419(4)
_cell_length_b 13.3262(2)
_cell_length_c 41.2330(5)
_cell_measurement_temperature 100(2)
_cell_volume 16342.6(4)
_computing_structure_refinement 'SHELXL-97 (Sheldrick, 1997)'
_computing_structure_solution 'SHELXS-97 (Sheldrick, 1990)'
_diffrn_ambient_temperature 100(2)
_diffrn_measured_fraction_theta_full 0.978
_diffrn_measured_fraction_theta_max 0.978
_diffrn_radiation_monochromator graphite
_diffrn_radiation_source 'fine-focus sealed tube'
_diffrn_radiation_type CuK\a
_diffrn_radiation_wavelength 1.54178
_diffrn_reflns_av_R_equivalents 0.0490
_diffrn_reflns_av_sigmaI/netI 0.0304
_diffrn_reflns_limit_h_max 34
_diffrn_reflns_limit_h_min -35
_diffrn_reflns_limit_k_max 15
_diffrn_reflns_limit_k_min -14
_diffrn_reflns_limit_l_max 49
_diffrn_reflns_limit_l_min -48
_diffrn_reflns_number 85419
_diffrn_reflns_theta_full 67.92
_diffrn_reflns_theta_max 67.92
_diffrn_reflns_theta_min 2.14
_exptl_absorpt_coefficient_mu 2.895
_exptl_absorpt_correction_T_max 0.6874
_exptl_absorpt_correction_T_min 0.3981
_exptl_absorpt_correction_type empirical
_exptl_crystal_density_diffrn 1.837
_exptl_crystal_F_000 8840
_exptl_crystal_size_max 0.39
_exptl_crystal_size_mid 0.17
_exptl_crystal_size_min 0.14
_refine_diff_density_max 1.323
_refine_diff_density_min -1.380
_refine_diff_density_rms 0.087
_refine_ls_extinction_method none
_refine_ls_goodness_of_fit_ref 1.021
_refine_ls_hydrogen_treatment mixed
_refine_ls_matrix_type full
_refine_ls_number_parameters 1296
_refine_ls_number_reflns 14514
_refine_ls_number_restraints 407
_refine_ls_restrained_S_all 1.006
_refine_ls_R_factor_all 0.0805
_refine_ls_R_factor_gt 0.0642
_refine_ls_shift/su_max 0.009
_refine_ls_shift/su_mean 0.001
_refine_ls_structure_factor_coef Fsqd
_refine_ls_weighting_details 'calc w=1/[\s^2^(Fo^2^)+(0.0655P)^2^+63.2236P] where P=(Fo^2^+2Fc^2^)/3'
_refine_ls_weighting_scheme calc
_refine_ls_wR_factor_gt 0.1533
_refine_ls_wR_factor_ref 0.1653
_reflns_number_gt 11841
_reflns_number_total 14514
_reflns_threshold_expression >2sigma(I)
_cod_data_source_file ic2000365_si_001_1.cif
_cod_data_source_block F64PcVO_1
_cod_database_code 4324975

loop_
_symmetry_equiv_pos_as_xyz
'x, y, z'
'-x+1/2, -y, z+1/2'
'-x, y+1/2, -z+1/2'
'x+1/2, -y+1/2, -z'
'-x, -y, -z'
'x-1/2, y, -z-1/2'
'x, -y-1/2, z-1/2'
'-x-1/2, y-1/2, z'

loop_
_atom_site_label
_atom_site_type_symbol
_atom_site_fract_x
_atom_site_fract_y
_atom_site_fract_z
_atom_site_U_iso_or_equiv
_atom_site_adp_type
_atom_site_occupancy
_atom_site_symmetry_multiplicity
_atom_site_calc_flag
_atom_site_refinement_flags
_atom_site_disorder_assembly
_atom_site_disorder_group
V V 0.65233(2) 0.43215(5) 0.102622(14) 0.02031(19) Uani 1 1 d . . .
O1 O 0.64131(9) 0.5485(2) 0.10102(6) 0.0267(6) Uani 1 1 d . . .
O2 O 0.66773(9) 0.2587(2) 0.10500(6) 0.0264(6) Uani 1 1 d D . .
N1 N 0.58911(10) 0.3756(3) 0.10142(7) 0.0227(7) Uani 1 1 d . . .
N2 N 0.65757(10) 0.4010(2) 0.05466(7) 0.0216(7) Uani 1 1 d . . .
N3 N 0.72045(10) 0.4399(2) 0.10427(7) 0.0217(7) Uani 1 1 d . . .
N4 N 0.65251(10) 0.4080(2) 0.15114(7) 0.0212(7) Uani 1 1 d . . .
N5 N 0.57942(10) 0.3587(2) 0.04342(7) 0.0230(7) Uani 1 1 d . . .
N6 N 0.73730(10) 0.4331(2) 0.04674(7) 0.0217(7) Uani 1 1 d . . .
N7 N 0.73065(10) 0.4448(2) 0.16281(7) 0.0216(7) Uani 1 1 d . . .
N8 N 0.57460(10) 0.3605(3) 0.15893(7) 0.0241(7) Uani 1 1 d . . .
C1 C 0.56269(12) 0.3594(3) 0.12797(9) 0.0230(8) Uani 1 1 d . . .
C2 C 0.51752(12) 0.3335(3) 0.11678(9) 0.0253(8) Uani 1 1 d . . .
C3 C 0.47849(13) 0.3067(4) 0.13238(9) 0.0309(9) Uani 1 1 d . . .
C4 C 0.43954(13) 0.2782(3) 0.11603(10) 0.0311(9) Uani 1 1 d . . .
C5 C 0.44016(12) 0.2834(3) 0.08120(10) 0.0273(9) Uani 1 1 d . . .
C6 C 0.48089(12) 0.3053(3) 0.06614(9) 0.0242(8) Uani 1 1 d . . .
C7 C 0.51906(12) 0.3309(3) 0.08310(9) 0.0230(8) Uani 1 1 d . . .
C8 C 0.56507(12) 0.3569(3) 0.07380(8) 0.0218(8) Uani 1 1 d . . .
C9 C 0.40090(14) 0.2373(5) 0.13758(11) 0.0494(14) Uani 1 1 d . . .
C10 C 0.41717(6) 0.15488(19) 0.16374(5) 0.069(2) Uani 1 1 d . . .
F10 F 0.45434(9) 0.1111(2) 0.15329(6) 0.0745(11) Uani 1 1 calc RU . .
F11 F 0.38534(9) 0.0866(2) 0.16755(7) 0.1030(17) Uani 1 1 calc RU . .
F12 F 0.42515(9) 0.1994(2) 0.19181(6) 0.0888(15) Uani 1 1 calc RU . .
C11 C 0.37202(5) 0.32089(19) 0.15468(4) 0.0622(18) Uani 1 1 d . . .
F13 F 0.39879(7) 0.3832(2) 0.17010(6) 0.0761(12) Uani 1 1 calc RU . .
F14 F 0.34430(7) 0.2789(2) 0.17548(6) 0.0933(16) Uani 1 1 calc RU . .
F15 F 0.34883(7) 0.3704(2) 0.13275(5) 0.0603(9) Uani 1 1 calc RU . .
C12 C 0.39898(13) 0.2736(4) 0.05837(10) 0.0341(10) Uani 1 1 d . . .
C13 C 0.39408(5) 0.16665(14) 0.04277(4) 0.0427(11) Uani 1 1 d . . .
F17 F 0.38718(8) 0.09972(14) 0.06579(6) 0.0617(9) Uani 1 1 calc RU . .
F18 F 0.43119(7) 0.14402(14) 0.02687(5) 0.0469(7) Uani 1 1 calc RU . .
F68 F 0.35974(7) 0.16640(14) 0.02254(6) 0.0559(8) Uani 1 1 calc RU . .
C14 C 0.39591(5) 0.35933(12) 0.03031(3) 0.0361(10) Uani 1 1 d . . .
F19 F 0.35358(7) 0.38428(15) 0.02571(4) 0.0506(8) Uani 1 1 calc RU . .
F20 F 0.41283(6) 0.32408(14) 0.00312(4) 0.0394(6) Uani 1 1 calc RU . .
F21 F 0.41883(7) 0.43892(14) 0.03944(4) 0.0409(6) Uani 1 1 calc RU . .
C15 C 0.62195(12) 0.3767(3) 0.03514(8) 0.0228(8) Uani 1 1 d . . .
C16 C 0.63815(12) 0.3716(3) 0.00194(9) 0.0223(8) Uani 1 1 d . . .
C17 C 0.61803(13) 0.3454(3) -0.02707(9) 0.0260(8) Uani 1 1 d . . .
C18 C 0.64074(13) 0.3425(3) -0.05640(9) 0.0255(8) Uani 1 1 d . . .
C19 C 0.68710(12) 0.3747(3) -0.05634(9) 0.0240(8) Uani 1 1 d . . .
C20 C 0.70703(12) 0.3953(3) -0.02644(9) 0.0221(8) Uani 1 1 d . . .
C21 C 0.68391(12) 0.3941(3) 0.00245(9) 0.0216(8) Uani 1 1 d . . .
C22 C 0.69587(12) 0.4122(3) 0.03648(8) 0.0212(8) Uani 1 1 d . . .
C23 C 0.61383(14) 0.2990(4) -0.08551(9) 0.0347(10) Uani 1 1 d . . .
C24 C 0.58835(6) 0.19449(14) -0.07762(4) 0.0448(12) Uani 1 1 d . . .
F26 F 0.60806(8) 0.15015(15) -0.05287(6) 0.0539(8) Uani 1 1 calc RU . .
F27 F 0.59025(8) 0.13544(15) -0.10320(5) 0.0609(9) Uani 1 1 calc RU . .
F28 F 0.54601(7) 0.21284(16) -0.07039(6) 0.0620(9) Uani 1 1 calc RU . .
C25 C 0.58039(5) 0.37753(14) -0.10112(3) 0.0435(12) Uani 1 1 d . . .
F23 F 0.55060(6) 0.40541(16) -0.07936(5) 0.0500(8) Uani 1 1 calc RU . .
F24 F 0.55969(7) 0.33611(17) -0.12590(5) 0.0592(9) Uani 1 1 calc RU . .
F25 F 0.60308(7) 0.45637(17) -0.11107(5) 0.0526(8) Uani 1 1 calc RU . .
C26 C 0.71634(13) 0.3942(3) -0.08684(8) 0.0252(8) Uani 1 1 d . . .
C27 C 0.74768(4) 0.30205(11) -0.09477(3) 0.0280(9) Uani 1 1 d . . .
F30 F 0.72271(6) 0.22277(12) -0.10123(4) 0.0358(6) Uani 1 1 calc RU . .
F31 F 0.77361(6) 0.28290(12) -0.06958(4) 0.0328(6) Uani 1 1 calc RU . .
F32 F 0.77294(6) 0.32339(12) -0.12013(4) 0.0368(6) Uani 1 1 calc RU . .
C28 C 0.74535(5) 0.49671(11) -0.08609(3) 0.0279(9) Uani 1 1 d . . .
F33 F 0.72547(6) 0.56238(11) -0.06703(4) 0.0339(6) Uani 1 1 calc RU . .
F34 F 0.74825(6) 0.53365(12) -0.11564(4) 0.0376(6) Uani 1 1 calc RU . .
F35 F 0.78598(6) 0.47761(12) -0.07501(4) 0.0353(6) Uani 1 1 calc RU . .
C29 C 0.74829(12) 0.4442(3) 0.07790(8) 0.0211(8) Uani 1 1 d . . .
C30 C 0.79401(12) 0.4621(3) 0.08975(9) 0.0225(8) Uani 1 1 d . . .
C31 C 0.83602(12) 0.4695(3) 0.07520(9) 0.0243(8) Uani 1 1 d . . .
C32 C 0.87588(13) 0.4822(3) 0.09261(9) 0.0261(8) Uani 1 1 d . . .
C33 C 0.87318(12) 0.4824(3) 0.12755(9) 0.0252(8) Uani 1 1 d . . .
C34 C 0.83040(12) 0.4793(3) 0.14120(9) 0.0238(8) Uani 1 1 d . . .
C35 C 0.79161(12) 0.4683(3) 0.12333(9) 0.0213(8) Uani 1 1 d . . .
C36 C 0.74466(12) 0.4517(3) 0.13219(8) 0.0221(8) Uani 1 1 d . . .
C37 C 0.91906(13) 0.4961(4) 0.07180(10) 0.0327(10) Uani 1 1 d . . .
C38 C 0.93844(5) 0.39161(13) 0.05990(3) 0.0394(11) Uani 1 1 d . . .
F37 F 0.90715(7) 0.34289(13) 0.04366(5) 0.0416(6) Uani 1 1 calc RU . .
F38 F 0.95086(7) 0.33798(14) 0.08521(5) 0.0468(7) Uani 1 1 calc RU . .
F39 F 0.97342(7) 0.40709(13) 0.04095(5) 0.0501(7) Uani 1 1 calc RU . .
C39 C 0.91469(5) 0.57392(12) 0.04194(3) 0.0372(11) Uani 1 1 d . . .
F40 F 0.90474(7) 0.52435(14) 0.01521(4) 0.0369(6) Uani 1 1 calc RU . .
F41 F 0.95315(7) 0.62161(15) 0.03801(4) 0.0503(7) Uani 1 1 calc RU . .
F42 F 0.88260(7) 0.63937(14) 0.04822(4) 0.0425(6) Uani 1 1 calc RU . .
C40 C 0.91288(13) 0.4802(4) 0.15212(10) 0.0319(10) Uani 1 1 d . . .
C41 C 0.92494(4) 0.58822(12) 0.16501(3) 0.0348(10) Uani 1 1 d . . .
F44 F 0.93934(7) 0.64402(13) 0.14076(5) 0.0438(7) Uani 1 1 calc RU . .
F45 F 0.95669(7) 0.58130(12) 0.18719(5) 0.0466(7) Uani 1 1 calc RU . .
F46 F 0.88888(6) 0.62966(12) 0.17787(5) 0.0383(6) Uani 1 1 calc RU . .
C42 C 0.90725(5) 0.40330(13) 0.18252(4) 0.0386(11) Uani 1 1 d . . .
F47 F 0.87997(7) 0.32992(15) 0.17430(4) 0.0441(7) Uani 1 1 calc RU . .
F48 F 0.89048(7) 0.45178(15) 0.20752(4) 0.0441(7) Uani 1 1 calc RU . .
F49 F 0.94676(7) 0.36604(16) 0.19028(4) 0.0535(8) Uani 1 1 calc RU . .
C43 C 0.68872(12) 0.4212(3) 0.17109(8) 0.0223(8) Uani 1 1 d . . .
C44 C 0.67460(12) 0.3999(3) 0.20429(9) 0.0221(8) Uani 1 1 d . . .
C45 C 0.69553(12) 0.4030(3) 0.23411(9) 0.0239(8) Uani 1 1 d . . .
C46 C 0.67405(13) 0.3775(3) 0.26292(9) 0.0239(8) Uani 1 1 d . . .
C47 C 0.62924(13) 0.3362(3) 0.26067(9) 0.0255(8) Uani 1 1 d . A .
C48 C 0.60824(12) 0.3402(3) 0.23059(9) 0.0262(9) Uani 1 1 d . . .
C49 C 0.62992(12) 0.3722(3) 0.20287(9) 0.0237(8) Uani 1 1 d . . .
C50 C 0.61611(12) 0.3797(3) 0.16894(8) 0.0225(8) Uani 1 1 d . . .
C51 C 0.69922(13) 0.4029(3) 0.29475(9) 0.0296(9) Uani 1 1 d . . .
C52 C 0.72172(5) 0.51368(12) 0.29503(3) 0.0347(10) Uani 1 1 d . . .
F54 F 0.70042(7) 0.57186(12) 0.27434(5) 0.0411(6) Uani 1 1 calc RU . .
F55 F 0.76428(7) 0.50693(12) 0.28663(5) 0.0442(7) Uani 1 1 calc RU . .
F56 F 0.71873(7) 0.55213(12) 0.32432(5) 0.0450(7) Uani 1 1 calc RU . .
C53 C 0.73452(5) 0.32081(12) 0.30496(3) 0.0330(10) Uani 1 1 d . . .
F51 F 0.75584(6) 0.35039(14) 0.33128(4) 0.0413(6) Uani 1 1 calc RU . .
F52 F 0.76369(6) 0.30770(14) 0.28128(5) 0.0401(6) Uani 1 1 calc RU . .
F53 F 0.71359(6) 0.23560(14) 0.31084(5) 0.0452(7) Uani 1 1 calc RU . .
C54 C 0.60256(14) 0.2805(3) 0.28765(9) 0.0303(9) Uani 1 1 d . . .
C55 C 0.58279(10) 0.1689(2) 0.27634(7) 0.0377(17) Uani 0.671(6) 1 d P A 6
F64 F 0.58447(14) 0.1067(2) 0.30103(12) 0.068(3) Uani 0.671(6) 1 calc PRU A 6
F65 F 0.60739(14) 0.1336(2) 0.25243(8) 0.0455(12) Uani 0.671(6) 1 calc PRU A 6
F66 F 0.54091(12) 0.1785(2) 0.26661(8) 0.0503(13) Uani 0.671(6) 1 calc PRU A 6
C55A C 0.60082(17) 0.1686(4) 0.27916(13) 0.031(4) Uiso 0.329(6) 1 d P A 7
F64A F 0.5799(2) 0.1199(4) 0.3022(2) 0.026(3) Uiso 0.329(6) 1 calc PR A 7
F65A F 0.6417(2) 0.1339(4) 0.27629(17) 0.049(3) Uiso 0.329(6) 1 calc PR A 7
F66A F 0.5794(3) 0.1565(4) 0.25182(17) 0.047(3) Uiso 0.329(6) 1 calc PR A 7
C56 C 0.56313(8) 0.3440(3) 0.30266(6) 0.039(3) Uani 0.684(6) 1 d P A 4
F58 F 0.53652(11) 0.3758(3) 0.27930(9) 0.0505(15) Uani 0.684(6) 1 calc PRU A 4
F59 F 0.57987(10) 0.4216(3) 0.31831(9) 0.0511(13) Uani 0.684(6) 1 calc PRU A 4
F60 F 0.54000(11) 0.2878(3) 0.32292(10) 0.0473(15) Uani 0.684(6) 1 calc PRU A 4
C56' C 0.55685(19) 0.3321(4) 0.29735(12) 0.026(5) Uani 0.316(6) 1 d P A 8
F61 F 0.5517(2) 0.3277(6) 0.3289(2) 0.038(3) Uani 0.316(6) 1 calc PRU A 8
F62 F 0.52339(17) 0.2854(5) 0.28310(15) 0.038(2) Uani 0.316(6) 1 calc PRU A 8
F63 F 0.5574(2) 0.4264(5) 0.28809(17) 0.035(2) Uani 0.316(6) 1 calc PRU A 8
F1 F 0.48320(7) 0.30465(19) 0.03371(5) 0.0297(5) Uani 1 1 d U B 5
F2 F 0.47912(7) 0.3057(2) 0.16484(5) 0.0424(7) Uani 1 1 d U C 5
F3 F 0.56577(7) 0.3085(2) 0.22766(5) 0.0420(7) Uani 1 1 d U D 5
F4 F 0.73840(7) 0.43397(19) 0.23516(5) 0.0304(5) Uani 1 1 d U E 5
F5 F 0.57454(7) 0.3195(2) -0.02611(5) 0.0372(6) Uani 1 1 d U F 5
F6 F 0.75098(7) 0.41847(17) -0.02534(5) 0.0254(5) Uani 1 1 d U G 5
F7 F 0.82604(7) 0.48420(18) 0.17351(5) 0.0279(5) Uani 1 1 d U H 5
F8 F 0.83728(7) 0.46499(19) 0.04275(5) 0.0301(5) Uani 1 1 d U I 5
F9 F 0.37149(9) 0.1825(3) 0.11931(7) 0.0564(8) Uani 1 1 d U J 5
F16 F 0.36046(8) 0.2923(2) 0.07540(6) 0.0454(7) Uani 1 1 d U K 5
F22 F 0.64176(8) 0.2714(2) -0.11014(5) 0.0355(6) Uani 1 1 d U L 5
F29 F 0.68975(7) 0.40940(18) -0.11321(5) 0.0294(5) Uani 1 1 d U M 5
F36 F 0.95226(8) 0.5392(2) 0.08993(6) 0.0425(7) Uani 1 1 d U N 5
F43 F 0.95074(7) 0.4438(2) 0.13780(6) 0.0386(6) Uani 1 1 d U O 5
F50 F 0.66913(8) 0.41051(19) 0.31971(5) 0.0334(6) Uani 1 1 d U P 5
F57 F 0.62884(8) 0.2602(2) 0.31382(6) 0.0432(7) Uani 1 1 d U Q 5
C1S C 0.78700(17) 0.2043(4) 0.14352(13) 0.0326(14) Uani 0.805(8) 1 d PD R 9
H1S1 H 0.8053 0.1431 0.1438 0.049 Uiso 0.805(8) 1 calc PR R 9
H1S2 H 0.8061 0.2624 0.1484 0.049 Uiso 0.805(8) 1 calc PR R 9
H1S3 H 0.7735 0.2127 0.1220 0.049 Uiso 0.805(8) 1 calc PR R 9
C2S C 0.74875(19) 0.1960(4) 0.16968(13) 0.0343(14) Uani 0.805(8) 1 d PD R 9
C3S C 0.7626(3) 0.1867(6) 0.20449(15) 0.062(2) Uani 0.805(8) 1 d P R 9
H3S1 H 0.7367 0.1663 0.2176 0.093 Uiso 0.805(8) 1 calc PR R 9
H3S2 H 0.7738 0.2516 0.2122 0.093 Uiso 0.805(8) 1 calc PR R 9
H3S3 H 0.7864 0.1362 0.2064 0.093 Uiso 0.805(8) 1 calc PR R 9
O1S O 0.70884(10) 0.1976(2) 0.16177(7) 0.0374(7) Uani 0.805(8) 1 d PD R 9
O1S' O 0.70884(10) 0.1976(2) 0.16177(7) 0.0374(7) Uani 0.195(8) 1 d P R 12
C2SA C 0.7333(8) 0.185(2) 0.1845(4) 0.043(7) Uiso 0.195(8) 1 d PD R 12
C0S C 0.7808(10) 0.207(2) 0.1730(7) 0.053(8) Uiso 0.195(8) 1 d P R 12
H0S1 H 0.8015 0.1576 0.1825 0.080 Uiso 0.195(8) 1 calc PR R 12
H0S2 H 0.7895 0.2744 0.1799 0.080 Uiso 0.195(8) 1 calc PR R 12
H0S3 H 0.7820 0.2021 0.1493 0.080 Uiso 0.195(8) 1 calc PR R 12
C4S C 0.7194(5) 0.1528(14) 0.2201(4) 0.014(4) Uiso 0.195(8) 1 d PD R 12
H4S1 H 0.6907 0.1843 0.2258 0.022 Uiso 0.195(8) 1 calc PR R 12
H4S2 H 0.7426 0.1745 0.2354 0.022 Uiso 0.195(8) 1 calc PR R 12
H4S3 H 0.7162 0.0796 0.2211 0.022 Uiso 0.195(8) 1 calc PR R 12
C5S C 0.80585(18) 0.2002(5) 0.04552(13) 0.0285(14) Uani 0.730(8) 1 d P S 5
H5S1 H 0.8107 0.2026 0.0690 0.043 Uiso 0.730(8) 1 calc PR S 5
H5S2 H 0.8155 0.2637 0.0358 0.043 Uiso 0.730(8) 1 calc PR S 5
H5S3 H 0.8233 0.1449 0.0362 0.043 Uiso 0.730(8) 1 calc PR S 5
C6S C 0.7568(2) 0.1840(5) 0.03874(15) 0.0401(18) Uani 0.730(8) 1 d PD S 5
C7S C 0.7439(4) 0.1599(6) 0.00427(17) 0.070(3) Uani 0.730(8) 1 d P S 5
H7S1 H 0.7112 0.1522 0.0028 0.106 Uiso 0.730(8) 1 calc PR S 5
H7S2 H 0.7585 0.0973 -0.0024 0.106 Uiso 0.730(8) 1 calc PR S 5
H7S3 H 0.7536 0.2146 -0.0100 0.106 Uiso 0.730(8) 1 calc PR S 5
O2SA O 0.7292(2) 0.1859(4) 0.06024(16) 0.0560(17) Uani 0.730(8) 1 d PD S 5
C5SA C 0.7005(3) 0.1348(8) -0.0052(2) 0.004(3) Uiso 0.270(8) 1 d P S 6
H7T4 H 0.7031 0.0620 -0.0082 0.006 Uiso 0.270(8) 1 calc PR S 6
H7T6 H 0.7116 0.1691 -0.0247 0.006 Uiso 0.270(8) 1 calc PR S 6
H7T5 H 0.6689 0.1526 -0.0016 0.006 Uiso 0.270(8) 1 calc PR S 6
C6SA C 0.7273(5) 0.1656(12) 0.0229(4) 0.027(4) Uiso 0.270(8) 1 d PD S 6
C7SA C 0.7761(6) 0.1780(14) 0.0162(4) 0.039(4) Uiso 0.270(8) 1 d P S 6
H7T2 H 0.7921 0.1899 0.0366 0.058 Uiso 0.270(8) 1 calc PR S 6
H7T H 0.7806 0.2352 0.0016 0.058 Uiso 0.270(8) 1 calc PR S 6
H7T3 H 0.7878 0.1169 0.0060 0.058 Uiso 0.270(8) 1 calc PR S 6
O2SB O 0.7118(5) 0.1824(12) 0.0500(3) 0.034(4) Uiso 0.270(8) 1 d PD S 6
C9S C 0.9244(10) 0.1089(17) 0.2357(4) 0.093(7) Uani 0.50(2) 1 d P T 7
H9S1 H 0.8965 0.1012 0.2481 0.139 Uiso 0.50(2) 1 calc PR T 7
H9S2 H 0.9393 0.1717 0.2420 0.139 Uiso 0.50(2) 1 calc PR T 7
H9S3 H 0.9444 0.0522 0.2402 0.139 Uiso 0.50(2) 1 calc PR T 7
C10S C 0.9130(5) 0.1117(13) 0.1979(3) 0.042(4) Uani 0.50(2) 1 d P T 7
C11S C 0.9544(5) 0.1152(17) 0.1743(8) 0.097(10) Uani 0.50(2) 1 d P T 7
H11A H 0.9701 0.0507 0.1748 0.145 Uiso 0.50(2) 1 calc PR T 7
H11B H 0.9749 0.1687 0.1810 0.145 Uiso 0.50(2) 1 calc PR T 7
H11C H 0.9439 0.1285 0.1521 0.145 Uiso 0.50(2) 1 calc PR T 7
O3S O 0.87708(16) 0.1024(3) 0.18757(12) 0.0713(12) Uani 0.50(2) 1 d P T 7
C12S C 0.9461(4) 0.1296(10) 0.1451(4) 0.057(4) Uani 0.50(2) 1 d P T 8
H12A H 0.9236 0.1060 0.1295 0.085 Uiso 0.50(2) 1 calc PR T 8
H12B H 0.9747 0.0951 0.1412 0.085 Uiso 0.50(2) 1 calc PR T 8
H12C H 0.9504 0.2021 0.1425 0.085 Uiso 0.50(2) 1 calc PR T 8
C13S C 0.9291(12) 0.1061(17) 0.1813(11) 0.142(16) Uani 0.50(2) 1 d P T 8
C14S C 0.9392(15) 0.105(3) 0.2209(10) 0.29(4) Uani 0.50(2) 1 d P T 8
H14A H 0.9679 0.1390 0.2252 0.442 Uiso 0.50(2) 1 calc PR T 8
H14B H 0.9407 0.0360 0.2287 0.442 Uiso 0.50(2) 1 calc PR T 8
H14C H 0.9150 0.1409 0.2322 0.442 Uiso 0.50(2) 1 calc PR T 8
O3S' O 0.87708(16) 0.1024(3) 0.18757(12) 0.0713(12) Uani 0.50(2) 1 d P T 8
H1 H 0.6822(13) 0.236(3) 0.1223(7) 0.036(13) Uiso 1 1 d D . .
H2 H 0.6831(14) 0.234(4) 0.0884(8) 0.042(14) Uiso 1 1 d D . .

loop_
_atom_site_aniso_label
_atom_site_aniso_U_11
_atom_site_aniso_U_22
_atom_site_aniso_U_33
_atom_site_aniso_U_23
_atom_site_aniso_U_13
_atom_site_aniso_U_12
V 0.0173(3) 0.0264(4) 0.0173(3) 0.0002(2) 0.0002(2) -0.0015(3)
O1 0.0260(13) 0.0281(16) 0.0260(13) 0.0018(11) -0.0010(10) 0.0001(11)
O2 0.0267(14) 0.0301(17) 0.0225(13) -0.0001(12) -0.0002(11) -0.0001(12)
N1 0.0178(15) 0.0284(19) 0.0218(15) 0.0003(13) -0.0003(12) -0.0015(13)
N2 0.0208(15) 0.0273(19) 0.0167(14) 0.0013(12) 0.0001(11) -0.0018(13)
N3 0.0190(15) 0.0261(19) 0.0200(15) 0.0000(13) 0.0003(11) -0.0017(13)
N4 0.0189(15) 0.0261(19) 0.0186(14) -0.0014(12) 0.0001(11) -0.0005(13)
N5 0.0212(15) 0.0253(19) 0.0226(15) 0.0006(13) -0.0003(12) 0.0008(13)
N6 0.0217(15) 0.0221(19) 0.0214(15) -0.0004(12) 0.0003(12) -0.0019(13)
N7 0.0204(15) 0.0229(18) 0.0216(15) -0.0015(12) 0.0008(12) -0.0018(13)
N8 0.0199(15) 0.031(2) 0.0219(15) 0.0025(13) 0.0003(12) -0.0009(13)
C1 0.0178(17) 0.027(2) 0.0242(18) 0.0011(15) 0.0011(14) -0.0001(15)
C2 0.0211(18) 0.029(2) 0.0258(19) 0.0020(16) 0.0002(15) 0.0002(16)
C3 0.0214(19) 0.047(3) 0.0247(19) 0.0060(18) 0.0003(15) -0.0014(18)
C4 0.0192(18) 0.040(3) 0.034(2) 0.0076(18) 0.0002(16) -0.0025(17)
C5 0.0202(18) 0.029(2) 0.033(2) -0.0013(17) -0.0024(15) -0.0011(16)
C6 0.0236(18) 0.025(2) 0.0234(18) -0.0016(15) -0.0014(14) 0.0015(16)
C7 0.0206(18) 0.022(2) 0.0262(19) 0.0007(15) 0.0002(14) 0.0013(15)
C8 0.0190(17) 0.024(2) 0.0225(18) 0.0019(15) -0.0011(14) -0.0012(15)
C9 0.021(2) 0.088(4) 0.039(2) 0.014(3) -0.0040(18) -0.014(2)
C10 0.031(3) 0.108(6) 0.067(4) 0.044(4) -0.007(2) -0.027(3)
F10 0.0428(18) 0.081(3) 0.100(3) 0.051(2) -0.0110(17) -0.0177(17)
F11 0.051(2) 0.149(4) 0.108(3) 0.078(3) -0.017(2) -0.052(2)
F12 0.0414(17) 0.173(4) 0.0524(19) 0.050(2) -0.0063(14) -0.034(2)
C11 0.027(2) 0.121(6) 0.039(3) 0.005(3) 0.006(2) -0.004(3)
F13 0.0343(15) 0.145(4) 0.0495(17) -0.032(2) 0.0029(13) 0.0055(19)
F14 0.0276(15) 0.201(5) 0.0511(18) 0.030(2) 0.0142(13) -0.002(2)
F15 0.0332(14) 0.103(3) 0.0451(16) -0.0027(17) 0.0007(12) 0.0087(16)
C12 0.0180(18) 0.051(3) 0.034(2) -0.004(2) -0.0017(16) 0.0002(18)
C13 0.034(2) 0.045(3) 0.049(3) -0.003(2) -0.006(2) -0.007(2)
F17 0.062(2) 0.055(2) 0.068(2) 0.0061(16) -0.0052(16) -0.0219(16)
F18 0.0396(15) 0.0423(17) 0.0589(17) -0.0158(13) -0.0047(12) -0.0021(12)
F68 0.0373(15) 0.071(2) 0.0594(18) -0.0140(15) -0.0148(13) -0.0141(14)
C14 0.024(2) 0.050(3) 0.035(2) -0.009(2) -0.0073(17) 0.0071(19)
F19 0.0317(13) 0.075(2) 0.0454(15) -0.0045(14) -0.0099(11) 0.0182(14)
F20 0.0331(13) 0.0523(17) 0.0329(13) -0.0087(11) -0.0063(10) 0.0052(12)
F21 0.0437(14) 0.0412(17) 0.0379(13) -0.0052(11) -0.0092(11) 0.0070(12)
C15 0.0213(18) 0.029(2) 0.0178(17) 0.0005(15) -0.0003(14) -0.0011(15)
C16 0.0235(18) 0.022(2) 0.0217(18) 0.0006(15) 0.0007(14) -0.0010(15)
C17 0.0228(19) 0.030(2) 0.0254(19) -0.0034(16) -0.0005(15) -0.0045(16)
C18 0.0274(19) 0.029(2) 0.0205(18) -0.0016(16) -0.0023(15) -0.0005(16)
C19 0.0249(18) 0.025(2) 0.0219(18) 0.0000(15) 0.0024(14) 0.0024(16)
C20 0.0200(17) 0.023(2) 0.0239(18) 0.0017(15) 0.0005(14) -0.0004(15)
C21 0.0233(18) 0.020(2) 0.0214(18) 0.0005(15) -0.0013(14) -0.0019(15)
C22 0.0220(18) 0.023(2) 0.0185(17) 0.0019(14) 0.0015(14) 0.0009(15)
C23 0.030(2) 0.053(3) 0.0212(19) -0.0084(18) 0.0003(16) -0.007(2)
C24 0.047(3) 0.055(3) 0.032(2) -0.010(2) 0.003(2) -0.021(2)
F26 0.072(2) 0.0460(19) 0.0434(15) 0.0007(13) -0.0025(14) -0.0235(15)
F27 0.071(2) 0.066(2) 0.0454(16) -0.0249(15) 0.0068(14) -0.0305(17)
F28 0.0429(16) 0.099(3) 0.0440(16) -0.0185(16) 0.0054(12) -0.0335(17)
C25 0.032(2) 0.075(4) 0.024(2) -0.008(2) -0.0039(17) 0.000(2)
F23 0.0334(14) 0.080(2) 0.0369(14) -0.0130(14) -0.0063(11) 0.0086(14)
F24 0.0471(16) 0.097(3) 0.0331(14) -0.0194(15) -0.0183(12) 0.0070(16)
F25 0.0435(15) 0.067(2) 0.0473(16) 0.0167(14) -0.0057(12) 0.0076(14)
C26 0.0254(19) 0.033(2) 0.0170(17) 0.0014(15) -0.0018(14) 0.0020(17)
C27 0.030(2) 0.029(2) 0.0244(18) -0.0018(16) 0.0031(16) -0.0017(17)
F30 0.0409(14) 0.0260(14) 0.0405(13) -0.0084(10) 0.0001(10) 0.0003(11)
F31 0.0333(12) 0.0349(15) 0.0300(12) -0.0009(10) -0.0019(9) 0.0092(10)
F32 0.0398(14) 0.0420(16) 0.0287(12) 0.0003(10) 0.0133(10) 0.0062(11)
C28 0.039(2) 0.027(2) 0.0184(17) 0.0022(15) 0.0041(16) -0.0011(18)
F33 0.0487(14) 0.0257(14) 0.0272(11) -0.0031(9) 0.0042(10) 0.0003(11)
F34 0.0564(15) 0.0338(15) 0.0227(11) 0.0027(10) 0.0047(11) -0.0082(12)
F35 0.0329(13) 0.0447(16) 0.0282(12) -0.0015(10) 0.0033(9) -0.0092(11)
C29 0.0197(17) 0.022(2) 0.0215(17) 0.0005(15) 0.0014(14) -0.0021(15)
C30 0.0223(18) 0.022(2) 0.0230(18) -0.0007(15) 0.0010(14) -0.0009(15)
C31 0.0230(18) 0.028(2) 0.0217(18) -0.0038(15) 0.0043(14) -0.0005(16)
C32 0.0230(19) 0.023(2) 0.032(2) -0.0063(16) 0.0044(15) -0.0021(16)
C33 0.0220(19) 0.021(2) 0.033(2) -0.0043(16) -0.0003(15) -0.0016(15)
C34 0.0228(18) 0.023(2) 0.0254(18) -0.0036(15) -0.0005(14) -0.0009(15)
C35 0.0210(18) 0.020(2) 0.0234(18) -0.0013(15) 0.0013(14) -0.0021(15)
C36 0.0195(18) 0.025(2) 0.0222(17) -0.0018(15) -0.0005(14) -0.0005(15)
C37 0.0203(19) 0.043(3) 0.035(2) -0.0119(19) 0.0041(16) -0.0056(18)
C38 0.029(2) 0.053(3) 0.036(2) -0.009(2) 0.0050(18) 0.005(2)
F37 0.0379(14) 0.0420(17) 0.0450(14) -0.0148(12) 0.0012(11) 0.0040(12)
F38 0.0426(15) 0.0528(19) 0.0452(15) -0.0080(13) -0.0013(12) 0.0168(13)
F39 0.0308(13) 0.071(2) 0.0481(15) -0.0116(14) 0.0135(11) 0.0074(13)
C39 0.032(2) 0.038(3) 0.041(2) -0.009(2) 0.0119(18) -0.0111(19)
F40 0.0361(13) 0.0406(16) 0.0340(13) -0.0058(11) 0.0094(10) -0.0073(11)
F41 0.0404(15) 0.0569(19) 0.0535(16) -0.0090(14) 0.0162(12) -0.0222(13)
F42 0.0455(15) 0.0349(16) 0.0471(15) -0.0025(12) 0.0163(12) -0.0037(12)
C40 0.0192(18) 0.043(3) 0.033(2) -0.0081(19) -0.0021(16) 0.0022(17)
C41 0.026(2) 0.043(3) 0.035(2) -0.0074(19) -0.0005(17) -0.0058(19)
F44 0.0445(15) 0.0415(17) 0.0453(15) -0.0074(12) 0.0087(12) -0.0161(12)
F45 0.0302(13) 0.064(2) 0.0456(15) -0.0163(13) -0.0091(11) -0.0090(12)
F46 0.0290(12) 0.0421(16) 0.0437(14) -0.0134(12) 0.0025(10) -0.0047(11)
C42 0.026(2) 0.044(3) 0.046(3) -0.001(2) -0.0089(18) 0.0046(19)
F47 0.0384(14) 0.0362(16) 0.0577(16) 0.0076(13) -0.0102(12) -0.0033(12)
F48 0.0338(13) 0.0626(19) 0.0359(13) 0.0010(13) -0.0085(11) -0.0026(13)
F49 0.0333(14) 0.064(2) 0.0634(18) 0.0079(15) -0.0138(13) 0.0101(13)
C43 0.0217(18) 0.025(2) 0.0198(17) -0.0024(15) -0.0015(14) 0.0000(15)
C44 0.0217(17) 0.021(2) 0.0235(18) -0.0016(15) 0.0014(14) 0.0013(15)
C45 0.0217(18) 0.027(2) 0.0226(18) -0.0045(15) -0.0013(14) 0.0012(15)
C46 0.0262(19) 0.023(2) 0.0228(18) -0.0009(15) -0.0030(15) 0.0042(16)
C47 0.0263(19) 0.029(2) 0.0208(18) 0.0005(16) 0.0033(15) 0.0047(16)
C48 0.0191(18) 0.033(2) 0.0261(19) 0.0040(16) 0.0002(14) -0.0003(16)
C49 0.0207(18) 0.027(2) 0.0236(18) 0.0005(15) -0.0009(14) 0.0008(15)
C50 0.0216(18) 0.027(2) 0.0185(17) -0.0012(15) 0.0009(14) 0.0014(15)
C51 0.028(2) 0.042(3) 0.0186(18) -0.0023(17) 0.0007(15) 0.0048(18)
C52 0.041(2) 0.041(3) 0.0223(19) -0.0058(18) -0.0034(17) 0.003(2)
F54 0.0608(17) 0.0338(16) 0.0288(12) 0.0000(10) -0.0068(11) 0.0009(12)
F55 0.0432(15) 0.0570(19) 0.0323(13) -0.0067(12) -0.0040(11) -0.0140(13)
F56 0.0670(18) 0.0435(17) 0.0245(12) -0.0101(11) -0.0047(12) -0.0005(14)
C53 0.033(2) 0.042(3) 0.024(2) -0.0030(18) -0.0044(16) 0.0071(19)
F51 0.0416(14) 0.0575(18) 0.0249(11) -0.0067(11) -0.0109(10) 0.0139(12)
F52 0.0345(13) 0.0559(18) 0.0299(12) -0.0083(11) -0.0032(10) 0.0160(12)
F53 0.0441(15) 0.0397(17) 0.0518(16) 0.0098(13) -0.0063(12) 0.0067(12)
C54 0.033(2) 0.037(3) 0.0202(18) 0.0078(17) 0.0003(16) -0.0018(18)
C55 0.043(5) 0.048(5) 0.021(3) 0.002(3) -0.006(3) -0.007(3)
F64 0.101(5) 0.059(4) 0.044(3) 0.020(3) -0.001(3) -0.028(3)
F65 0.069(3) 0.033(2) 0.034(2) -0.0073(17) 0.0064(19) -0.009(2)
F66 0.048(3) 0.064(3) 0.039(2) 0.011(2) -0.0040(18) -0.025(2)
C56 0.024(4) 0.058(8) 0.034(5) 0.003(4) -0.001(4) -0.003(4)
F58 0.036(2) 0.083(4) 0.032(2) 0.015(2) 0.0049(18) 0.014(3)
F59 0.042(2) 0.057(3) 0.054(3) -0.017(2) 0.0099(19) 0.004(2)
F60 0.041(2) 0.067(4) 0.034(3) 0.011(2) 0.012(2) -0.002(2)
C56' 0.050(10) 0.022(10) 0.005(6) -0.002(6) 0.011(7) 0.000(8)
F61 0.048(6) 0.052(7) 0.013(5) 0.001(4) 0.012(4) 0.000(5)
F62 0.027(4) 0.053(6) 0.035(4) 0.004(4) 0.006(3) -0.013(4)
F63 0.042(5) 0.035(6) 0.028(4) -0.003(4) 0.007(4) 0.015(4)
F1 0.0231(11) 0.0425(15) 0.0237(11) -0.0038(10) -0.0031(8) 0.0003(10)
F2 0.0232(11) 0.081(2) 0.0229(11) 0.0097(12) 0.0011(9) -0.0087(12)
F3 0.0214(11) 0.076(2) 0.0291(12) 0.0152(12) -0.0004(9) -0.0103(12)
F4 0.0238(11) 0.0446(15) 0.0227(10) -0.0029(10) -0.0022(8) -0.0063(10)
F5 0.0239(11) 0.0633(18) 0.0246(11) -0.0057(11) -0.0008(9) -0.0125(11)
F6 0.0207(10) 0.0325(14) 0.0230(10) -0.0009(9) 0.0016(8) -0.0040(9)
F7 0.0236(11) 0.0385(14) 0.0216(10) -0.0021(9) -0.0024(8) -0.0026(10)
F8 0.0267(11) 0.0407(15) 0.0229(11) -0.0049(10) 0.0056(9) -0.0045(10)
F9 0.0285(13) 0.084(2) 0.0567(17) 0.0152(16) -0.0052(12) -0.0226(14)
F16 0.0183(11) 0.078(2) 0.0398(14) -0.0051(13) -0.0014(10) 0.0009(12)
F22 0.0355(13) 0.0462(16) 0.0249(11) -0.0112(10) 0.0034(9) -0.0059(11)
F29 0.0327(12) 0.0365(15) 0.0191(10) 0.0027(9) -0.0023(9) 0.0011(10)
F36 0.0245(12) 0.0621(19) 0.0411(14) -0.0140(13) 0.0051(10) -0.0157(12)
F43 0.0216(11) 0.0519(17) 0.0422(14) -0.0121(12) -0.0020(10) 0.0059(11)
F50 0.0357(13) 0.0459(16) 0.0186(10) -0.0037(10) 0.0026(9) 0.0092(11)
F57 0.0376(13) 0.0627(19) 0.0291(12) 0.0185(12) -0.0049(10) -0.0039(13)
C1S 0.027(3) 0.020(3) 0.051(3) -0.002(2) -0.003(2) -0.001(2)
C2S 0.042(3) 0.025(3) 0.036(3) -0.003(2) -0.013(3) 0.005(2)
C3S 0.083(5) 0.065(5) 0.039(4) -0.015(3) -0.024(3) 0.034(4)
O1S 0.0432(18) 0.0342(19) 0.0348(16) 0.0046(13) -0.0048(13) 0.0016(14)
O1S' 0.0432(18) 0.0342(19) 0.0348(16) 0.0046(13) -0.0048(13) 0.0016(14)
C5S 0.034(3) 0.024(3) 0.028(3) 0.005(2) 0.007(2) 0.003(2)
C6S 0.064(4) 0.022(4) 0.034(3) 0.005(2) 0.024(3) 0.008(3)
C7S 0.142(9) 0.033(5) 0.037(4) 0.004(3) 0.000(5) 0.032(5)
O2SA 0.068(4) 0.046(3) 0.055(4) 0.000(3) 0.034(4) 0.005(3)
C9S 0.161(19) 0.080(13) 0.037(7) 0.000(8) -0.019(9) -0.047(12)
C10S 0.038(7) 0.030(7) 0.059(8) 0.000(5) -0.013(5) -0.012(5)
C11S 0.038(8) 0.089(14) 0.16(3) -0.045(13) 0.031(12) -0.038(8)
O3S 0.076(3) 0.043(3) 0.095(3) -0.005(2) -0.018(3) -0.010(2)
C12S 0.041(6) 0.056(8) 0.074(10) -0.019(6) -0.003(6) -0.020(5)
C13S 0.14(3) 0.031(11) 0.25(5) -0.02(2) -0.06(3) -0.001(18)
C14S 0.29(5) 0.28(5) 0.31(5) 0.22(4) -0.25(5) -0.24(4)
O3S' 0.076(3) 0.043(3) 0.095(3) -0.005(2) -0.018(3) -0.010(2)

loop_
_atom_type_symbol
_atom_type_description
_atom_type_scat_dispersion_real
_atom_type_scat_dispersion_imag
_atom_type_scat_source
C C 0.0181 0.0091 'International Tables Vol C Tables 4.2.6.8 and 6.1.1.4'
N N 0.0311 0.0180 'International Tables Vol C Tables 4.2.6.8 and 6.1.1.4'
O O 0.0492 0.0322 'International Tables Vol C Tables 4.2.6.8 and 6.1.1.4'
F F 0.0727 0.0534 'International Tables Vol C Tables 4.2.6.8 and 6.1.1.4'
V V 0.0687 2.1097 'International Tables Vol C Tables 4.2.6.8 and 6.1.1.4'
H H 0.0000 0.0000 'International Tables Vol C Tables 4.2.6.8 and 6.1.1.4'

loop_
_geom_angle_atom_site_label_1
_geom_angle_atom_site_label_2
_geom_angle_atom_site_label_3
_geom_angle
O1 V N1 99.82(14)
O1 V N4 101.36(13)
N1 V N4 88.14(12)
O1 V N2 100.10(13)
N1 V N2 88.35(12)
N4 V N2 158.53(14)
O1 V N3 99.10(14)
N1 V N3 161.07(14)
N4 V N3 88.41(12)
N2 V N3 88.07(12)
O1 V O2 179.27(12)
N1 V O2 79.45(12)
N4 V O2 78.62(11)
N2 V O2 79.92(11)
N3 V O2 81.63(12)
C1 N1 C8 109.8(3)
C1 N1 V 125.0(2)
C8 N1 V 125.0(2)
C15 N2 C22 110.3(3)
C15 N2 V 124.2(2)
C22 N2 V 125.1(2)
C36 N3 C29 110.2(3)
C36 N3 V 124.0(2)
C29 N3 V 125.4(2)
C50 N4 C43 109.8(3)
C50 N4 V 125.0(2)
C43 N4 V 125.2(2)
C8 N5 C15 123.5(3)
C22 N6 C29 123.8(3)
C43 N7 C36 123.5(3)
C1 N8 C50 123.4(3)
N8 C1 N1 128.1(3)
N8 C1 C2 123.5(3)
N1 C1 C2 108.3(3)
C3 C2 C7 119.3(4)
C3 C2 C1 133.6(4)
C7 C2 C1 106.9(3)
C2 C3 C4 123.1(4)
C3 C4 C5 117.4(3)
C3 C4 C9 115.8(4)
C5 C4 C9 126.7(4)
C6 C5 C4 117.8(3)
C6 C5 C12 115.7(3)
C4 C5 C12 126.3(3)
C7 C6 C5 122.9(3)
C6 C7 C2 119.1(3)
C6 C7 C8 134.2(3)
C2 C7 C8 106.7(3)
N5 C8 N1 128.0(3)
N5 C8 C7 123.6(3)
N1 C8 C7 108.3(3)
C4 C9 C11 114.3(4)
C4 C9 C10 113.6(3)
C11 C9 C10 110.2(3)
C5 C12 C13 113.5(3)
C5 C12 C14 114.6(3)
C13 C12 C14 109.9(3)
N5 C15 N2 128.8(3)
N5 C15 C16 123.2(3)
N2 C15 C16 108.0(3)
C17 C16 C21 119.3(3)
C17 C16 C15 133.1(3)
C21 C16 C15 107.4(3)
C16 C17 C18 123.5(4)
C17 C18 C19 117.1(3)
C17 C18 C23 115.7(3)
C19 C18 C23 127.1(3)
C20 C19 C18 117.8(3)
C20 C19 C26 116.4(3)
C18 C19 C26 125.7(3)
C21 C20 C19 123.4(3)
C20 C21 C16 118.5(3)
C20 C21 C22 134.8(3)
C16 C21 C22 106.7(3)
N6 C22 N2 128.1(3)
N6 C22 C21 124.2(3)
N2 C22 C21 107.7(3)
C18 C23 C25 113.0(3)
C18 C23 C24 114.0(3)
C25 C23 C24 110.9(3)
C19 C26 C27 111.6(3)
C19 C26 C28 115.2(3)
C27 C26 C28 110.3(2)
N6 C29 N3 127.8(3)
N6 C29 C30 124.6(3)
N3 C29 C30 107.7(3)
C35 C30 C31 118.2(3)
C35 C30 C29 107.1(3)
C31 C30 C29 134.6(3)
C30 C31 C32 123.4(3)
C31 C32 C33 117.8(3)
C31 C32 C37 115.6(3)
C33 C32 C37 126.6(3)
C34 C33 C32 117.1(3)
C34 C33 C40 115.4(3)
C32 C33 C40 127.4(3)
C35 C34 C33 123.5(3)
C34 C35 C30 119.8(3)
C34 C35 C36 133.1(3)
C30 C35 C36 106.8(3)
N7 C36 N3 128.7(3)
N7 C36 C35 123.1(3)
N3 C36 C35 108.1(3)
C32 C37 C38 111.5(3)
C32 C37 C39 115.5(3)
C38 C37 C39 111.0(2)
C33 C40 C41 112.1(3)
C33 C40 C42 115.8(3)
C41 C40 C42 109.8(2)
N7 C43 N4 127.9(3)
N7 C43 C44 123.8(3)
N4 C43 C44 108.2(3)
C45 C44 C49 118.7(3)
C45 C44 C43 134.5(3)
C49 C44 C43 106.8(3)
C44 C45 C46 123.2(3)
C45 C46 C47 117.5(3)
C45 C46 C51 116.6(3)
C47 C46 C51 125.7(3)
C48 C47 C46 117.2(3)
C48 C47 C54 115.3(3)
C46 C47 C54 127.3(3)
C49 C48 C47 122.7(3)
C48 C49 C44 119.8(3)
C48 C49 C50 133.0(3)
C44 C49 C50 107.0(3)
N8 C50 N4 128.7(3)
N8 C50 C49 123.1(3)
N4 C50 C49 108.2(3)
C46 C51 C53 113.4(3)
C46 C51 C52 113.9(3)
C53 C51 C52 110.8(2)
C55A C54 C47 108.6(4)
C55A C54 C56 126.0(4)
C47 C54 C56 113.9(3)
C55A C54 C56' 117.0(4)
C47 C54 C56' 114.4(4)
C56 C54 C56' 12.0(2)
C55A C54 C55 19.2(2)
C47 C54 C55 113.9(3)
C56 C54 C55 109.1(3)
C56' C54 C55 99.0(3)
O1S C2S C3S 121.4(6)
O1S C2S C1S 121.0(5)
C3S C2S C1S 117.7(5)
C0S C2SA C4S 125.8(16)
O2SA C6S C5S 121.4(7)
O2SA C6S C7S 121.5(8)
C5S C6S C7S 117.0(6)
O2SB C6SA C5SA 124.4(13)
O2SB C6SA C7SA 121.0(15)
C5SA C6SA C7SA 114.6(13)
O3S C10S C11S 119.8(14)
O3S C10S C9S 123.7(14)
C11S C10S C9S 116.1(17)
C12S C13S C14S 149(3)

loop_
_geom_bond_atom_site_label_1
_geom_bond_atom_site_label_2
_geom_bond_distance
V O1 1.586(3)
V N1 2.026(3)
V N4 2.026(3)
V N2 2.027(3)
V N3 2.030(3)
V O2 2.359(3)
N1 C1 1.365(5)
N1 C8 1.368(5)
N2 C15 1.369(5)
N2 C22 1.372(5)
N3 C36 1.367(5)
N3 C29 1.368(5)
N4 C50 1.361(5)
N4 C43 1.367(5)
N5 C8 1.324(5)
N5 C15 1.332(5)
N6 C22 1.332(5)
N6 C29 1.334(5)
N7 C43 1.330(5)
N7 C36 1.333(5)
N8 C1 1.325(5)
N8 C50 1.326(5)
C1 C2 1.462(5)
C2 C3 1.374(5)
C2 C7 1.390(5)
C3 C4 1.393(6)
C4 C5 1.438(6)
C4 C9 1.551(6)
C5 C6 1.392(5)
C5 C12 1.550(5)
C6 C7 1.376(5)
C7 C8 1.463(5)
C9 C11 1.574(6)
C9 C10 1.614(6)
C12 C13 1.570(5)
C12 C14 1.629(5)
C15 C16 1.453(5)
C16 C17 1.382(5)
C16 C21 1.394(5)
C17 C18 1.386(5)
C18 C19 1.444(5)
C18 C23 1.555(5)
C19 C20 1.395(5)
C19 C26 1.551(5)
C20 C21 1.376(5)
C21 C22 1.467(5)
C23 C25 1.581(5)
C23 C24 1.619(5)
C26 C27 1.576(4)
C26 C28 1.616(4)
C29 C30 1.464(5)
C30 C35 1.389(5)
C30 C31 1.389(5)
C31 C32 1.396(5)
C32 C33 1.443(5)
C32 C37 1.555(5)
C33 C34 1.392(5)
C33 C40 1.556(5)
C34 C35 1.377(5)
C35 C36 1.460(5)
C37 C38 1.585(5)
C37 C39 1.615(5)
C40 C41 1.576(5)
C40 C42 1.628(5)
C43 C44 1.460(5)
C44 C45 1.379(5)
C44 C49 1.380(5)
C45 C46 1.391(5)
C46 C47 1.445(5)
C46 C51 1.548(5)
C47 C48 1.390(5)
C47 C54 1.555(5)
C48 C49 1.380(5)
C49 C50 1.461(5)
C51 C53 1.574(4)
C51 C52 1.621(5)
C54 C55A 1.533(8)
C54 C56 1.573(5)
C54 C56' 1.575(7)
C54 C55 1.665(5)
C1S C2S 1.572(8)
C2S O1S 1.231(6)
C2S C3S 1.498(8)
C2SA C0S 1.52(4)
C2SA C4S 1.583(17)
C5S C6S 1.500(9)
C6S O2SA 1.209(7)
C6S C7S 1.507(10)
C5SA C6SA 1.467(18)
C6SA O2SB 1.231(15)
C6SA C7SA 1.49(2)
C9S C10S 1.60(2)
C10S O3S 1.157(16)
C10S C11S 1.57(2)
C12S C13S 1.61(4)
C13S C14S 1.66(5)
